data_2010948
loop_
_publ_author_name
'Gambardella, Maria Teresa do Prado'
'Francisco, Regina Helena Porto'
'Rodrigues, Ana Maria G. Dias'
'de Sousa, Gerim\'ario Freitas'

_publ_section_title
<i>catena</i>-Poly[<i>fac</i>-trichloromethyltin(IV)-\m-[<i>meso</i>-1,2-bis(phenylsulfinyl)ethane-<i>O</i>:<i>O</i>']]
_journal_issue 5
_journal_name_full 'Acta Crystallographica Section C'
_journal_page_first e176
_journal_page_last e177
_journal_paper_doi 10.1107/S010827010000473X
_journal_volume 56
_journal_year 2000
_chemical_formula_iupac '[Sn Cl3 (C H3) (C7 H7 O1 S1)2]'
_chemical_formula_moiety 'C15 H17 Cl3 O2 S2 Sn1'
_chemical_formula_sum 'C15 H17 Cl3 O2 S2 Sn'
_chemical_formula_weight 518.45
_space_group_IT_number 14
_symmetry_cell_setting monoclinic
_symmetry_space_group_name_Hall '-P 2ybc'
_symmetry_space_group_name_H-M 'P 1 21/c 1'
_audit_creation_method 'WinGX routine CIF_UPDATE'
_cell_angle_alpha 90
_cell_angle_beta 111.129(7)
_cell_angle_gamma 90
_cell_formula_units_Z 4
_cell_length_a 15.9420(10)
_cell_length_b 6.3738(4)
_cell_length_c 20.895(2)
_cell_measurement_reflns_used 25
_cell_measurement_temperature 293(2)
_cell_measurement_theta_max 18.11
_cell_measurement_theta_min 11.34
_cell_volume 1980.4(3)
_computing_cell_refinement 'CAD-4 Software'
_computing_data_collection 'CAD-4 Software (Enraf-Nonius, 1989)'
_computing_data_reduction 'XCAD4 (Harms & Wocadlo, 1995)'
_computing_publication_material 'WinGX (Farrugia, 1998)'
_computing_structure_refinement 'SHELXL97 (Sheldrick, 1997)'
_computing_structure_solution 'SIR92 (Altomare et al., 1993)'
_diffrn_measured_fraction_theta_full .92
_diffrn_measured_fraction_theta_max .92
_diffrn_measurement_device '\k-geometry diffractometer'
_diffrn_measurement_device_type 'Enraf Nonius Turbo-CAD4'
_diffrn_measurement_method 'non-profiled \w/2\q'
_diffrn_radiation_type MoK\a
_diffrn_radiation_wavelength .71073
_diffrn_reflns_av_R_equivalents .030
_diffrn_reflns_av_sigmaI/netI .045
_diffrn_reflns_limit_h_max 0
_diffrn_reflns_limit_h_min -22
_diffrn_reflns_limit_k_max 8
_diffrn_reflns_limit_k_min 0
_diffrn_reflns_limit_l_max 29
_diffrn_reflns_limit_l_min -27
_diffrn_reflns_number 5933
_diffrn_reflns_theta_full 29.99
_diffrn_reflns_theta_max 29.99
_diffrn_reflns_theta_min 2.74
_diffrn_standards_decay_% 2
_diffrn_standards_interval_time 120
_diffrn_standards_number 3
_exptl_absorpt_coefficient_mu 1.91
_exptl_absorpt_correction_T_max .762
_exptl_absorpt_correction_T_min .670
_exptl_absorpt_correction_type '\y scan'
_exptl_absorpt_process_details '(North et al., 1968)'
_exptl_crystal_colour white
_exptl_crystal_density_diffrn 1.739
_exptl_crystal_density_method 'not measured'
_exptl_crystal_description prism
_exptl_crystal_F_000 1024
_exptl_crystal_size_max .3
_exptl_crystal_size_mid .15
_exptl_crystal_size_min .15
_refine_diff_density_max .646
_refine_diff_density_min -.544
_refine_ls_extinction_coef .0017(2)
_refine_ls_extinction_method SHELXL97
_refine_ls_goodness_of_fit_ref 1.054
_refine_ls_hydrogen_treatment constr
_refine_ls_matrix_type full
_refine_ls_number_parameters 210
_refine_ls_number_reflns 5748
_refine_ls_number_restraints 0
_refine_ls_restrained_S_all 1.054
_refine_ls_R_factor_all .068
_refine_ls_R_factor_gt .031
_refine_ls_shift/su_max .002
_refine_ls_structure_factor_coef Fsqd
_refine_ls_weighting_details 'w = 1/[\s^2^(Fo^2^)+(0.0409P)^2^+0.0144P] where P = (Fo^2^+2Fc^2^)/3'
_refine_ls_weighting_scheme calc
_refine_ls_wR_factor_ref .087
_reflns_number_gt 4177
_reflns_number_total 5748
_reflns_threshold_expression I>2\s(I)
_cod_data_source_file qa0265.cif
_cod_data_source_block I
_cod_depositor_comments
;
The following automatic conversions were performed:

'_refine_ls_weighting_scheme' value 'calc w =
1/[\s^2^(Fo^2^)+(0.0409P)^2^+0.0144P] where P = (Fo^2^+2Fc^2^)/3' was
changed to 'calc'. New tag '_refine_ls_weighting_details' was
created. The value of the new tag was set to 'w =
1/[\s^2^(Fo^2^)+(0.0409P)^2^+0.0144P] where P = (Fo^2^+2Fc^2^)/3'.

Automatic conversion script
Id: cif_fix_values 3143 2015-03-26 13:38:13Z robertas 
;
_cod_original_sg_symbol_H-M 'P 21/c'
_cod_database_code 2010948
_cod_database_fobs_code 2010948

loop_
_symmetry_equiv_pos_as_xyz
'x, y, z'
'-x, y+1/2, -z+1/2'
'-x, -y, -z'
'x, -y-1/2, z-1/2'

loop_
_atom_site_label
_atom_site_fract_x
_atom_site_fract_y
_atom_site_fract_z
_atom_site_U_iso_or_equiv
_atom_site_adp_type
_atom_site_calc_flag
_atom_site_refinement_flags
_atom_site_occupancy
_atom_site_disorder_assembly
_atom_site_disorder_group
_atom_site_type_symbol
Sn .758342(12) .21426(3) .521210(10) .03277(7) Uani d . 1 . . Sn
Cl1 .71887(6) -.02450(16) .42758(5) .0620(3) Uani d . 1 . . Cl
Cl2 .90046(5) .02542(14) .57752(4) .0484(2) Uani d . 1 . . Cl
Cl3 .66978(6) .02035(14) .57538(5) .0571(2) Uani d . 1 . . Cl
S1 .89687(5) .27851(12) .43718(4) .03497(15) Uani d . 1 . . S
S2 .53944(5) .30484(12) .42835(4) .03723(16) Uani d . 1 . . S
O1 .82688(13) .3854(3) .46097(11) .0399(5) Uani d . 1 . . O
O2 .63579(13) .3895(4) .45767(11) .0430(5) Uani d . 1 . . O
C .7896(2) .4756(5) .58798(17) .0499(8) Uani d . 1 . . C
HA .7658 .6007 .5623 .075 Uiso calc R 1 . . H
HB .8537 .4881 .6096 .075 Uiso calc R 1 . . H
HC .7636 .4567 .6224 .075 Uiso calc R 1 . . H
C1 .88585(19) .4101(5) .35948(15) .0389(7) Uani d . 1 . . C
C2 .9219(3) .3144(6) .31627(18) .0567(10) Uani d . 1 . . C
H2 .9508 .1855 .3279 .068 Uiso calc R 1 . . H
C3 .9147(3) .4116(8) .25533(18) .0688(12) Uani d . 1 . . C
H3 .9391 .3473 .226 .083 Uiso calc R 1 . . H
C4 .8729(3) .5988(8) .2378(2) .0744(13) Uani d . 1 . . C
H4 .8686 .6633 .1969 .089 Uiso calc R 1 . . H
C5 .8368(3) .6925(7) .2809(2) .0794(14) Uani d . 1 . . C
H5 .8079 .8211 .2686 .095 Uiso calc R 1 . . H
C6 .8421(3) .6010(6) .34254(18) .0609(10) Uani d . 1 . . C
H6 .8172 .6657 .3714 .073 Uiso calc R 1 . . H
C7 .4836(2) .4833(5) .36072(15) .0415(7) Uani d . 1 . . C
C8 .5274(2) .6618(6) .35142(18) .0518(8) Uani d . 1 . . C
H8 .5866 .6874 .3797 .062 Uiso calc R 1 . . H
C9 .4826(3) .8016(7) .3000(2) .0669(11) Uani d . 1 . . C
H9 .5118 .9212 .2933 .08 Uiso calc R 1 . . H
C10 .3961(3) .7646(8) .2592(2) .0772(14) Uani d . 1 . . C
H10 .3653 .8609 .2254 .093 Uiso calc R 1 . . H
C11 .3542(3) .5857(10) .2678(2) .097(2) Uani d . 1 . . C
H11 .2955 .5592 .2384 .117 Uiso calc R 1 . . H
C12 .3968(3) .4430(8) .3190(2) .0735(13) Uani d . 1 . . C
H12 .3672 .3229 .3249 .088 Uiso calc R 1 . . H
C13 1.00234(19) .3835(5) .49421(15) .0354(6) Uani d . 1 . . C
H131 1.0196 .3115 .538 .042 Uiso calc R 1 . . H
H132 1.0485 .3567 .4751 .042 Uiso calc R 1 . . H
C14 .48998(19) .3866(5) .48954(15) .0376(6) Uani d . 1 . . C
H141 .4254 .3671 .4697 .045 Uiso calc R 1 . . H
H142 .5129 .2985 .53 .045 Uiso calc R 1 . . H

loop_
_atom_site_aniso_label
_atom_site_aniso_U_11
_atom_site_aniso_U_22
_atom_site_aniso_U_33
_atom_site_aniso_U_12
_atom_site_aniso_U_13
_atom_site_aniso_U_23
Sn .02844(10) .03014(11) .04192(12) -.00200(8) .01530(8) -.00532(8)
Cl1 .0507(5) .0620(6) .0733(6) -.0143(4) .0225(4) -.0373(5)
Cl2 .0441(4) .0499(5) .0523(4) .0150(4) .0189(4) .0084(4)
Cl3 .0530(5) .0462(5) .0819(6) -.0052(4) .0363(5) .0113(4)
S1 .0309(3) .0366(4) .0389(4) .0000(3) .0144(3) -.0034(3)
S2 .0315(3) .0371(4) .0454(4) -.0044(3) .0166(3) -.0059(3)
O1 .0348(10) .0383(12) .0533(12) .0023(9) .0239(9) -.0005(10)
O2 .0277(10) .0438(13) .0571(13) -.0006(9) .0149(9) .0037(10)
C .0488(18) .0447(19) .057(2) -.0038(15) .0193(16) -.0158(16)
C1 .0338(14) .0446(18) .0346(14) .0032(13) .0081(12) -.0014(12)
C2 .067(2) .062(2) .0434(18) .0200(19) .0228(17) .0043(16)
C3 .079(3) .090(3) .0411(19) .020(3) .0257(19) .009(2)
C4 .088(3) .091(3) .042(2) .014(3) .020(2) .017(2)
C5 .095(3) .072(3) .063(3) .037(3) .019(2) .026(2)
C6 .069(2) .065(3) .0479(19) .028(2) .0196(18) .0058(18)
C7 .0370(15) .0513(19) .0384(15) -.0025(14) .0161(13) -.0021(14)
C8 .0490(19) .054(2) .0499(19) -.0143(16) .0148(15) -.0001(16)
C9 .087(3) .058(3) .058(2) -.010(2) .029(2) .0094(19)
C10 .071(3) .091(4) .068(3) .008(3) .023(2) .032(2)
C11 .048(2) .143(5) .081(3) -.020(3) -.001(2) .043(3)
C12 .047(2) .097(3) .068(3) -.027(2) .0103(18) .020(2)
C13 .0317(13) .0407(17) .0345(14) .0027(12) .0128(11) -.0024(12)
C14 .0320(14) .0395(17) .0437(16) -.0034(12) .0166(12) -.0011(13)

loop_
_atom_type_symbol
_atom_type_description
_atom_type_scat_dispersion_real
_atom_type_scat_dispersion_imag
_atom_type_scat_source
C C .0033 .0016 'International Tables Vol C Tables 4.2.6.8 and 6.1.1.4'
H H 0 0 'International Tables Vol C Tables 4.2.6.8 and 6.1.1.4'
Cl Cl .1484 .1585 'International Tables Vol C Tables 4.2.6.8 and 6.1.1.4'
O O .0106 .006 'International Tables Vol C Tables 4.2.6.8 and 6.1.1.4'
S S .1246 .1234 'International Tables Vol C Tables 4.2.6.8 and 6.1.1.4'
Sn Sn -.6537 1.4246 'International Tables Vol C Tables 4.2.6.8 and 6.1.1.4'

loop_
_geom_angle_atom_site_label_1
_geom_angle_atom_site_label_2
_geom_angle_atom_site_label_3
_geom_angle_site_symmetry_1
_geom_angle
_geom_angle_publ_flag
C Sn O2 . 86.89(11) yes
C Sn O1 . 86.56(11) yes
O2 Sn O1 . 85.47(8) yes
C Sn Cl1 . 167.70(10) yes
O2 Sn Cl1 . 85.14(6) yes
O1 Sn Cl1 . 83.49(6) yes
C Sn Cl3 . 97.55(10) yes
O2 Sn Cl3 . 90.04(6) yes
O1 Sn Cl3 . 173.76(6) yes
Cl1 Sn Cl3 . 91.82(4) yes
C Sn Cl2 . 96.46(10) yes
O2 Sn Cl2 . 171.95(6) yes
O1 Sn Cl2 . 87.42(6) yes
Cl1 Sn Cl2 . 90.31(3) yes
Cl3 Sn Cl2 . 96.75(3) yes
O1 S1 C1 . 104.02(13) yes
O1 S1 C13 . 103.59(12) yes
C1 S1 C13 . 100.96(14) yes
O2 S2 C7 . 103.54(14) yes
O2 S2 C14 . 104.26(13) yes
C7 S2 C14 . 99.03(14) yes
S1 O1 Sn . 121.86(12) yes
S2 O2 Sn . 126.83(13) yes
Sn C HA . 109.5 no
Sn C HB . 109.5 no
HA C HB . 109.5 no
Sn C HC . 109.5 no
HA C HC . 109.5 no
HB C HC . 109.5 no
C2 C1 C6 . 120.9(3) no
C2 C1 S1 . 117.6(3) no
C6 C1 S1 . 121.5(3) no
C1 C2 C3 . 119.4(4) no
C1 C2 H2 . 120.3 no
C3 C2 H2 . 120.3 no
C4 C3 C2 . 120.9(4) no
C4 C3 H3 . 119.6 no
C2 C3 H3 . 119.6 no
C3 C4 C5 . 119.4(4) no
C3 C4 H4 . 120.3 no
C5 C4 H4 . 120.3 no
C4 C5 C6 . 121.8(4) no
C4 C5 H5 . 119.1 no
C6 C5 H5 . 119.1 no
C1 C6 C5 . 117.6(4) no
C1 C6 H6 . 121.2 no
C5 C6 H6 . 121.2 no
C12 C7 C8 . 120.7(3) no
C12 C7 S2 . 119.1(3) no
C8 C7 S2 . 120.2(2) no
C9 C8 C7 . 119.7(4) no
C9 C8 H8 . 120.2 no
C7 C8 H8 . 120.2 no
C10 C9 C8 . 120.0(4) no
C10 C9 H9 . 120 no
C8 C9 H9 . 120 no
C9 C10 C11 . 119.8(4) no
C9 C10 H10 . 120.1 no
C11 C10 H10 . 120.1 no
C10 C11 C12 . 121.6(4) no
C10 C11 H11 . 119.2 no
C12 C11 H11 . 119.2 no
C7 C12 C11 . 118.2(4) no
C7 C12 H12 . 120.9 no
C11 C12 H12 . 120.9 no
C13 C13 S1 3_766 112.5(3) no
C13 C13 H131 3_766 109.1 no
S1 C13 H131 . 109.1 no
C13 C13 H132 3_766 109.1 no
S1 C13 H132 . 109.1 no
H131 C13 H132 . 107.8 no
C14 C14 S2 3_666 112.4(3) no
C14 C14 H141 3_666 109.1 no
S2 C14 H141 . 109.1 no
C14 C14 H142 3_666 109.1 no
S2 C14 H142 . 109.1 no
H141 C14 H142 . 107.9 no

loop_
_geom_bond_atom_site_label_1
_geom_bond_atom_site_label_2
_geom_bond_site_symmetry_2
_geom_bond_distance
_geom_bond_publ_flag
Sn C . 2.114(3) yes
Sn O2 . 2.227(2) yes
Sn O1 . 2.227(2) yes
Sn Cl1 . 2.3774(9) yes
Sn Cl3 . 2.4401(8) yes
Sn Cl2 . 2.4585(8) yes
S1 O1 . 1.535(2) yes
S1 C1 . 1.779(3) yes
S1 C13 . 1.803(3) yes
S2 O2 . 1.532(2) yes
S2 C7 . 1.782(3) yes
S2 C14 . 1.804(3) yes
C HA . .96 no
C HB . .96 no
C HC . .96 no
C1 C2 . 1.375(5) no
C1 C6 . 1.383(5) no
C2 C3 . 1.383(5) no
C2 H2 . .93 no
C3 C4 . 1.352(6) no
C3 H3 . .93 no
C4 C5 . 1.369(6) no
C4 H4 . .93 no
C5 C6 . 1.388(5) no
C5 H5 . .93 no
C6 H6 . .93 no
C7 C12 . 1.369(5) no
C7 C8 . 1.384(5) no
C8 C9 . 1.380(5) no
C8 H8 . .93 no
C9 C10 . 1.356(6) no
C9 H9 . .93 no
C10 C11 . 1.366(7) no
C10 H10 . .93 no
C11 C12 . 1.381(6) no
C11 H11 . .93 no
C12 H12 . .93 no
C13 C13 3_766 1.511(6) yes
C13 H131 . .97 no
C13 H132 . .97 no
C14 C14 3_666 1.511(6) yes
C14 H141 . .97 no
C14 H142 . .97 no
